data_7005711
loop_
_publ_author_name
'Brewer, Greg'
'Butcher, Ray J.'
'Viragh, Carol'
'White, Genevieve'

_publ_section_title
;
 Supramolecular assemblies prepared from an iron(ii) tripodal imidazole
 complex. A molecular scaffolding for the self assembly of icosahedral
 complexes of K+, Rb+, Cs+ and NH4+ cations
;
_journal_issue 37
_journal_name_full 'Dalton Transactions'
_journal_page_first 4132
_journal_paper_doi 10.1039/b704823h
_journal_year 2007
_chemical_formula_sum 'C18 H24 Cl3 Fe K N10 O12'
_chemical_formula_weight 773.77
_chemical_name_systematic
;
?
;
_space_group_IT_number 147
_symmetry_cell_setting trigonal
_symmetry_space_group_name_Hall '-P 3'
_symmetry_space_group_name_H-M 'P -3'
_atom_sites_solution_hydrogens geom
_atom_sites_solution_primary direct
_atom_sites_solution_secondary difmap
_audit_creation_method SHELXL-97
_cell_angle_alpha 90.00
_cell_angle_beta 90.00
_cell_angle_gamma 120.00
_cell_formula_units_Z 2
_cell_length_a 13.389(2)
_cell_length_b 13.389(2)
_cell_length_c 9.174(3)
_cell_measurement_reflns_used 9900
_cell_measurement_temperature 296(2)
_cell_measurement_theta_max 29.54
_cell_measurement_theta_min 2.81
_cell_volume 1424.2(6)
_computing_cell_refinement 'Bruker SMART'
_computing_data_collection 'Bruker SMART'
_computing_data_reduction 'Bruker SAINT'
_computing_molecular_graphics 'Bruker SHELXTL'
_computing_publication_material 'Bruker SHELXTL'
_computing_structure_refinement 'SHELXL-97 (Sheldrick, 1997)'
_computing_structure_solution 'SHELXS-97 (Sheldrick, 1990)'
_diffrn_ambient_temperature 296(2)
_diffrn_measured_fraction_theta_full 0.987
_diffrn_measured_fraction_theta_max 0.991
_diffrn_measurement_device_type 'CCD area detector'
_diffrn_measurement_method 'phi and omega scans'
_diffrn_radiation_monochromator graphite
_diffrn_radiation_source 'fine-focus sealed tube'
_diffrn_radiation_type MoK\a
_diffrn_radiation_wavelength 0.71073
_diffrn_reflns_av_R_equivalents 0.0205
_diffrn_reflns_av_sigmaI/netI 0.0134
_diffrn_reflns_limit_h_max 18
_diffrn_reflns_limit_h_min -18
_diffrn_reflns_limit_k_max 14
_diffrn_reflns_limit_k_min -18
_diffrn_reflns_limit_l_max 12
_diffrn_reflns_limit_l_min -12
_diffrn_reflns_number 16177
_diffrn_reflns_theta_full 25.00
_diffrn_reflns_theta_max 29.80
_diffrn_reflns_theta_min 2.83
_exptl_absorpt_coefficient_mu 1.037
_exptl_absorpt_correction_T_max 0.7744
_exptl_absorpt_correction_T_min 0.6471
_exptl_absorpt_correction_type none
_exptl_crystal_colour clear
_exptl_crystal_density_diffrn 1.804
_exptl_crystal_density_meas 0
_exptl_crystal_density_method 'not measured'
_exptl_crystal_description hexagonal_plate
_exptl_crystal_F_000 788
_exptl_crystal_size_max 0.46
_exptl_crystal_size_mid 0.41
_exptl_crystal_size_min 0.26
_refine_diff_density_max 0.338
_refine_diff_density_min -0.408
_refine_diff_density_rms 0.049
_refine_ls_extinction_method none
_refine_ls_goodness_of_fit_ref 1.057
_refine_ls_hydrogen_treatment constr
_refine_ls_matrix_type full
_refine_ls_number_parameters 137
_refine_ls_number_reflns 2718
_refine_ls_number_restraints 0
_refine_ls_restrained_S_all 1.057
_refine_ls_R_factor_all 0.0266
_refine_ls_R_factor_gt 0.0245
_refine_ls_shift/su_max 0.000
_refine_ls_shift/su_mean 0.000
_refine_ls_structure_factor_coef Fsqd
_refine_ls_weighting_details 'calc w=1/[\s^2^(Fo^2^)+(0.0372P)^2^+0.5009P] where P=(Fo^2^+2Fc^2^)/3'
_refine_ls_weighting_scheme calc
_refine_ls_wR_factor_gt 0.0672
_refine_ls_wR_factor_ref 0.0689
_reflns_number_gt 2548
_reflns_number_total 2718
_reflns_threshold_expression >2sigma(I)
_cod_data_source_file b704823h.txt
_cod_data_source_block gw69am
_cod_depositor_comments
;
The following automatic conversions were performed:
'_symmetry_cell_setting' value 'Trigonal' changed to 'trigonal' according
to '/home/saulius/struct/CIF-dictionaries/cif_core.dic' dictionary named
'cif_core.dic' version 2.4.1 from 2010-06-29.

Automatic conversion script
Id: cif_fix_enum 1527 2010-12-29 10:47:43Z saulius 

The following automatic conversions were performed:

'_refine_ls_hydrogen_treatment' value 'constrained' was replaced with
the value 'constr' as specified in the replacement file
'src/cod-tools/trunk/data/replacement-values/replacement_values.lst'.

Automatic conversion script
Id: cif_fix_values 5376 2017-05-30 11:51:03Z andrius 
;
_cod_original_cell_volume 1424.4(6)
_cod_original_sg_symbol_H-M P-3
_cod_database_code 7005711

loop_
_symmetry_equiv_pos_as_xyz
'x, y, z'
'-y, x-y, z'
'-x+y, -x, z'
'-x, -y, -z'
'y, -x+y, -z'
'x-y, x, -z'

loop_
_atom_site_label
_atom_site_type_symbol
_atom_site_fract_x
_atom_site_fract_y
_atom_site_fract_z
_atom_site_U_iso_or_equiv
_atom_site_adp_type
_atom_site_occupancy
_atom_site_symmetry_multiplicity
_atom_site_calc_flag
_atom_site_refinement_flags
_atom_site_disorder_assembly
_atom_site_disorder_group
Fe Fe 0.6667 0.3333 0.13773(3) 0.01592(8) Uani 1 3 d S . .
K1 K 1.0000 0.0000 0.0000 0.02754(13) Uani 1 6 d S . .
K2 K 1.0000 0.0000 -0.5000 0.02347(12) Uani 1 6 d S . .
Cl Cl 0.84481(2) -0.23069(2) -0.25597(3) 0.02539(8) Uani 1 1 d . . .
O1 O 0.89598(9) -0.23770(9) -0.38958(11) 0.0350(2) Uani 1 1 d . . .
O2 O 0.91026(11) -0.23629(10) -0.13617(11) 0.0425(3) Uani 1 1 d . . .
O3 O 0.84971(9) -0.12072(8) -0.25009(12) 0.0338(2) Uani 1 1 d . . .
O4 O 0.72801(9) -0.32124(9) -0.24754(14) 0.0446(3) Uani 1 1 d . . .
N N 0.6667 0.3333 -0.2274(2) 0.0330(4) Uani 1 3 d S . .
N1 N 0.53240(9) 0.31838(9) 0.03209(10) 0.02266(19) Uani 1 1 d . . .
N2 N 0.54526(8) 0.21362(8) 0.25563(10) 0.02042(18) Uani 1 1 d . . .
N3 N 0.36133(10) 0.11308(10) 0.30555(13) 0.0350(3) Uani 1 1 d . . .
H3B H 0.2881 0.0859 0.3000 0.042 Uiso 1 1 calc R . .
C1 C 0.56377(13) 0.34035(14) -0.23357(14) 0.0355(3) Uani 1 1 d . . .
H1A H 0.4994 0.2642 -0.2545 0.043 Uiso 1 1 calc R . .
H1B H 0.5703 0.3903 -0.3140 0.043 Uiso 1 1 calc R . .
C2 C 0.53648(12) 0.38542(13) -0.09520(13) 0.0308(3) Uani 1 1 d . . .
H2A H 0.5950 0.4655 -0.0806 0.037 Uiso 1 1 calc R . .
H2B H 0.4627 0.3818 -0.1064 0.037 Uiso 1 1 calc R . .
C3 C 0.43419(10) 0.25064(12) 0.09011(14) 0.0279(2) Uani 1 1 d . . .
H3A H 0.3651 0.2414 0.0544 0.033 Uiso 1 1 calc R . .
C4 C 0.44126(10) 0.19066(11) 0.21509(13) 0.0252(2) Uani 1 1 d . . .
C5 C 0.41661(13) 0.08519(13) 0.40711(16) 0.0371(3) Uani 1 1 d . . .
H5A H 0.3829 0.0333 0.4836 0.045 Uiso 1 1 calc R . .
C6 C 0.53087(11) 0.14770(11) 0.37565(14) 0.0285(2) Uani 1 1 d . . .
H6A H 0.5896 0.1458 0.4274 0.034 Uiso 1 1 calc R . .

loop_
_atom_site_aniso_label
_atom_site_aniso_U_11
_atom_site_aniso_U_22
_atom_site_aniso_U_33
_atom_site_aniso_U_23
_atom_site_aniso_U_13
_atom_site_aniso_U_12
Fe 0.01660(9) 0.01660(9) 0.01457(12) 0.000 0.000 0.00830(5)
K1 0.03069(19) 0.03069(19) 0.0212(3) 0.000 0.000 0.01535(10)
K2 0.02525(17) 0.02525(17) 0.0199(3) 0.000 0.000 0.01262(9)
Cl 0.02600(14) 0.02210(13) 0.02679(14) 0.00223(9) 0.00245(10) 0.01107(11)
O1 0.0352(5) 0.0398(5) 0.0301(5) -0.0022(4) 0.0050(4) 0.0188(4)
O2 0.0537(6) 0.0429(6) 0.0332(5) 0.0115(4) -0.0039(5) 0.0260(5)
O3 0.0340(5) 0.0257(4) 0.0446(5) -0.0003(4) -0.0015(4) 0.0172(4)
O4 0.0303(5) 0.0294(5) 0.0593(7) -0.0043(5) 0.0119(5) 0.0039(4)
N 0.0371(6) 0.0371(6) 0.0247(9) 0.000 0.000 0.0186(3)
N1 0.0247(5) 0.0277(5) 0.0180(4) -0.0014(3) -0.0033(3) 0.0149(4)
N2 0.0203(4) 0.0205(4) 0.0187(4) 0.0000(3) 0.0009(3) 0.0088(4)
N3 0.0207(5) 0.0361(6) 0.0388(6) 0.0040(5) 0.0082(4) 0.0071(4)
C1 0.0419(7) 0.0482(8) 0.0185(5) 0.0008(5) -0.0062(5) 0.0241(7)
C2 0.0357(6) 0.0405(7) 0.0230(5) 0.0036(5) -0.0045(5) 0.0241(6)
C3 0.0216(5) 0.0375(6) 0.0253(5) -0.0042(5) -0.0045(4) 0.0154(5)
C4 0.0188(5) 0.0271(5) 0.0254(5) -0.0021(4) 0.0013(4) 0.0083(4)
C5 0.0364(7) 0.0341(7) 0.0354(7) 0.0118(5) 0.0145(5) 0.0135(6)
C6 0.0319(6) 0.0287(6) 0.0248(5) 0.0069(4) 0.0057(4) 0.0150(5)

loop_
_atom_type_symbol
_atom_type_description
_atom_type_scat_dispersion_real
_atom_type_scat_dispersion_imag
_atom_type_scat_source
C C 0.0033 0.0016 'International Tables Vol C Tables 4.2.6.8 and 6.1.1.4'
H H 0.0000 0.0000 'International Tables Vol C Tables 4.2.6.8 and 6.1.1.4'
N N 0.0061 0.0033 'International Tables Vol C Tables 4.2.6.8 and 6.1.1.4'
O O 0.0106 0.0060 'International Tables Vol C Tables 4.2.6.8 and 6.1.1.4'
Cl Cl 0.1484 0.1585 'International Tables Vol C Tables 4.2.6.8 and 6.1.1.4'
K K 0.2009 0.2494 'International Tables Vol C Tables 4.2.6.8 and 6.1.1.4'
Fe Fe 0.3463 0.8444 'International Tables Vol C Tables 4.2.6.8 and 6.1.1.4'

loop_
_geom_angle_atom_site_label_1
_geom_angle_atom_site_label_2
_geom_angle_atom_site_label_3
_geom_angle
_geom_angle_site_symmetry_1
_geom_angle_site_symmetry_3
_geom_angle_publ_flag
N2 Fe N2 92.02(4) 2_655 . ?
N2 Fe N2 92.02(4) 2_655 3_665 ?
N2 Fe N2 92.02(4) . 3_665 ?
N2 Fe N1 173.02(4) 2_655 . ?
N2 Fe N1 81.08(4) . . ?
N2 Fe N1 89.27(4) 3_665 . ?
N2 Fe N1 81.08(4) 2_655 2_655 ?
N2 Fe N1 89.26(4) . 2_655 ?
N2 Fe N1 173.02(4) 3_665 2_655 ?
N1 Fe N1 97.71(4) . 2_655 ?
N2 Fe N1 89.27(4) 2_655 3_665 ?
N2 Fe N1 173.02(4) . 3_665 ?
N2 Fe N1 81.08(4) 3_665 3_665 ?
N1 Fe N1 97.71(4) . 3_665 ?
N1 Fe N1 97.71(4) 2_655 3_665 ?
O3 K1 O3 114.23(4) 4_755 2_645 ?
O3 K1 O3 65.77(4) 4_755 6_545 ?
O3 K1 O3 114.23(4) 2_645 6_545 ?
O3 K1 O3 114.23(4) 4_755 3_765 ?
O3 K1 O3 65.77(4) 2_645 3_765 ?
O3 K1 O3 180.0 6_545 3_765 ?
O3 K1 O3 65.77(4) 4_755 5_665 ?
O3 K1 O3 180.0 2_645 5_665 ?
O3 K1 O3 65.77(4) 6_545 5_665 ?
O3 K1 O3 114.23(4) 3_765 5_665 ?
O3 K1 O3 180.0 4_755 . ?
O3 K1 O3 65.77(4) 2_645 . ?
O3 K1 O3 114.23(4) 6_545 . ?
O3 K1 O3 65.77(4) 3_765 . ?
O3 K1 O3 114.23(4) 5_665 . ?
O3 K1 O2 76.15(3) 4_755 2_645 ?
O3 K1 O2 45.70(3) 2_645 2_645 ?
O3 K1 O2 120.20(3) 6_545 2_645 ?
O3 K1 O2 59.80(3) 3_765 2_645 ?
O3 K1 O2 134.30(3) 5_665 2_645 ?
O3 K1 O2 103.86(3) . 2_645 ?
O3 K1 O2 59.80(3) 4_755 6_545 ?
O3 K1 O2 76.15(3) 2_645 6_545 ?
O3 K1 O2 45.70(3) 6_545 6_545 ?
O3 K1 O2 134.30(3) 3_765 6_545 ?
O3 K1 O2 103.86(3) 5_665 6_545 ?
O3 K1 O2 120.20(3) . 6_545 ?
O2 K1 O2 75.77(2) 2_645 6_545 ?
O3 K1 O2 45.69(3) 4_755 4_755 ?
O3 K1 O2 120.19(3) 2_645 4_755 ?
O3 K1 O2 103.85(3) 6_545 4_755 ?
O3 K1 O2 76.15(3) 3_765 4_755 ?
O3 K1 O2 59.81(3) 5_665 4_755 ?
O3 K1 O2 134.30(3) . 4_755 ?
O2 K1 O2 75.76(2) 2_645 4_755 ?
O2 K1 O2 104.23(2) 6_545 4_755 ?
O3 K1 O2 120.20(3) 4_755 3_765 ?
O3 K1 O2 103.86(3) 2_645 3_765 ?
O3 K1 O2 134.30(3) 6_545 3_765 ?
O3 K1 O2 45.70(3) 3_765 3_765 ?
O3 K1 O2 76.14(3) 5_665 3_765 ?
O3 K1 O2 59.80(3) . 3_765 ?
O2 K1 O2 104.24(2) 2_645 3_765 ?
O2 K1 O2 180.0 6_545 3_765 ?
O2 K1 O2 75.77(2) 4_755 3_765 ?
O3 K1 O2 103.86(3) 4_755 5_665 ?
O3 K1 O2 134.30(3) 2_645 5_665 ?
O3 K1 O2 59.80(3) 6_545 5_665 ?
O3 K1 O2 120.19(3) 3_765 5_665 ?
O3 K1 O2 45.70(3) 5_665 5_665 ?
O3 K1 O2 76.14(3) . 5_665 ?
O2 K1 O2 180.0 2_645 5_665 ?
O2 K1 O2 104.23(2) 6_545 5_665 ?
O2 K1 O2 104.24(2) 4_755 5_665 ?
O2 K1 O2 75.76(2) 3_765 5_665 ?
O3 K1 O2 134.30(3) 4_755 . ?
O3 K1 O2 59.80(3) 2_645 . ?
O3 K1 O2 76.15(3) 6_545 . ?
O3 K1 O2 103.85(3) 3_765 . ?
O3 K1 O2 120.19(3) 5_665 . ?
O3 K1 O2 45.70(3) . . ?
O2 K1 O2 104.24(2) 2_645 . ?
O2 K1 O2 75.77(2) 6_545 . ?
O2 K1 O2 180.0 4_755 . ?
O2 K1 O2 104.23(2) 3_765 . ?
O2 K1 O2 75.76(2) 5_665 . ?
O1 K2 O1 71.20(2) 2_645 6_544 ?
O1 K2 O1 71.20(2) 2_645 4_754 ?
O1 K2 O1 108.80(2) 6_544 4_754 ?
O1 K2 O1 108.80(2) 2_645 3_765 ?
O1 K2 O1 180.0 6_544 3_765 ?
O1 K2 O1 71.20(2) 4_754 3_765 ?
O1 K2 O1 180.0 2_645 5_664 ?
O1 K2 O1 108.80(2) 6_544 5_664 ?
O1 K2 O1 108.80(2) 4_754 5_664 ?
O1 K2 O1 71.20(2) 3_765 5_664 ?
O1 K2 O1 108.80(2) 2_645 . ?
O1 K2 O1 71.20(2) 6_544 . ?
O1 K2 O1 180.0 4_754 . ?
O1 K2 O1 108.80(2) 3_765 . ?
O1 K2 O1 71.20(2) 5_664 . ?
O1 K2 O3 46.70(3) 2_645 2_645 ?
O1 K2 O3 72.53(3) 6_544 2_645 ?
O1 K2 O3 114.75(3) 4_754 2_645 ?
O1 K2 O3 107.48(3) 3_765 2_645 ?
O1 K2 O3 133.30(3) 5_664 2_645 ?
O1 K2 O3 65.25(3) . 2_645 ?
O1 K2 O3 72.53(3) 2_645 4_754 ?
O1 K2 O3 65.25(3) 6_544 4_754 ?
O1 K2 O3 46.70(3) 4_754 4_754 ?
O1 K2 O3 114.75(3) 3_765 4_754 ?
O1 K2 O3 107.48(3) 5_664 4_754 ?
O1 K2 O3 133.30(3) . 4_754 ?
O3 K2 O3 114.20(4) 2_645 4_754 ?
O1 K2 O3 114.75(3) 2_645 6_544 ?
O1 K2 O3 46.70(3) 6_544 6_544 ?
O1 K2 O3 107.48(3) 4_754 6_544 ?
O1 K2 O3 133.30(3) 3_765 6_544 ?
O1 K2 O3 65.25(3) 5_664 6_544 ?
O1 K2 O3 72.52(3) . 6_544 ?
O3 K2 O3 114.20(4) 2_645 6_544 ?
O3 K2 O3 65.80(4) 4_754 6_544 ?
O1 K2 O3 65.25(3) 2_645 3_765 ?
O1 K2 O3 133.30(3) 6_544 3_765 ?
O1 K2 O3 72.52(3) 4_754 3_765 ?
O1 K2 O3 46.70(3) 3_765 3_765 ?
O1 K2 O3 114.75(3) 5_664 3_765 ?
O1 K2 O3 107.48(3) . 3_765 ?
O3 K2 O3 65.80(4) 2_645 3_765 ?
O3 K2 O3 114.20(4) 4_754 3_765 ?
O3 K2 O3 179.999(1) 6_544 3_765 ?
O1 K2 O3 133.30(3) 2_645 5_664 ?
O1 K2 O3 107.48(3) 6_544 5_664 ?
O1 K2 O3 65.25(3) 4_754 5_664 ?
O1 K2 O3 72.52(3) 3_765 5_664 ?
O1 K2 O3 46.70(3) 5_664 5_664 ?
O1 K2 O3 114.75(3) . 5_664 ?
O3 K2 O3 180.00(4) 2_645 5_664 ?
O3 K2 O3 65.80(4) 4_754 5_664 ?
O3 K2 O3 65.80(4) 6_544 5_664 ?
O3 K2 O3 114.20(4) 3_765 5_664 ?
O1 K2 O3 107.48(3) 2_645 . ?
O1 K2 O3 114.75(3) 6_544 . ?
O1 K2 O3 133.30(3) 4_754 . ?
O1 K2 O3 65.25(3) 3_765 . ?
O1 K2 O3 72.52(3) 5_664 . ?
O1 K2 O3 46.70(3) . . ?
O3 K2 O3 65.80(4) 2_645 . ?
O3 K2 O3 180.0 4_754 . ?
O3 K2 O3 114.20(4) 6_544 . ?
O3 K2 O3 65.80(4) 3_765 . ?
O3 K2 O3 114.20(4) 5_664 . ?
O4 Cl O1 110.43(7) . . ?
O4 Cl O2 110.76(7) . . ?
O1 Cl O2 109.20(7) . . ?
O4 Cl O3 109.72(6) . . ?
O1 Cl O3 108.69(6) . . ?
O2 Cl O3 107.97(7) . . ?
O4 Cl K2 134.06(6) . . ?
O1 Cl K2 54.68(4) . . ?
O2 Cl K2 115.16(5) . . ?
O3 Cl K2 54.80(4) . . ?
O4 Cl K1 127.78(5) . . ?
O1 Cl K1 121.71(5) . . ?
O2 Cl K1 55.80(5) . . ?
O3 Cl K1 52.21(4) . . ?
K2 Cl K1 80.11(2) . . ?
Cl O1 K2 101.96(5) . . ?
Cl O2 K1 101.25(6) . . ?
Cl O3 K2 101.61(5) . . ?
Cl O3 K1 105.03(5) . . ?
K2 O3 K1 102.33(4) . . ?
C1 N C1 119.845(13) 3_665 2_655 ?
C1 N C1 119.843(13) 3_665 . ?
C1 N C1 119.842(13) 2_655 . ?
C3 N1 C2 118.55(10) . . ?
C3 N1 Fe 115.50(8) . . ?
C2 N1 Fe 125.64(8) . . ?
C4 N2 C6 106.59(10) . . ?
C4 N2 Fe 112.64(8) . . ?
C6 N2 Fe 140.61(9) . . ?
C4 N3 C5 107.75(11) . . ?
C4 N3 H3B 126.1 . . ?
C5 N3 H3B 126.1 . . ?
N C1 C2 114.99(12) . . ?
N C1 H1A 108.5 . . ?
C2 C1 H1A 108.5 . . ?
N C1 H1B 108.5 . . ?
C2 C1 H1B 108.5 . . ?
H1A C1 H1B 107.5 . . ?
N1 C2 C1 111.44(11) . . ?
N1 C2 H2A 109.3 . . ?
C1 C2 H2A 109.3 . . ?
N1 C2 H2B 109.3 . . ?
C1 C2 H2B 109.3 . . ?
H2A C2 H2B 108.0 . . ?
N1 C3 C4 113.45(10) . . ?
N1 C3 H3A 123.3 . . ?
C4 C3 H3A 123.3 . . ?
N2 C4 N3 110.24(11) . . ?
N2 C4 C3 116.96(10) . . ?
N3 C4 C3 132.80(12) . . ?
N3 C5 C6 106.66(12) . . ?
N3 C5 H5A 126.7 . . ?
C6 C5 H5A 126.7 . . ?
C5 C6 N2 108.76(12) . . ?
C5 C6 H6A 125.6 . . ?
N2 C6 H6A 125.6 . . ?

loop_
_geom_bond_atom_site_label_1
_geom_bond_atom_site_label_2
_geom_bond_distance
_geom_bond_site_symmetry_2
_geom_bond_publ_flag
Fe N2 1.9432(10) 2_655 ?
Fe N2 1.9432(10) . ?
Fe N2 1.9432(10) 3_665 ?
Fe N1 1.9624(10) . ?
Fe N1 1.9624(10) 2_655 ?
Fe N1 1.9624(10) 3_665 ?
K1 O3 2.9451(12) 4_755 ?
K1 O3 2.9451(12) 2_645 ?
K1 O3 2.9451(12) 6_545 ?
K1 O3 2.9451(12) 3_765 ?
K1 O3 2.9451(12) 5_665 ?
K1 O3 2.9451(12) . ?
K1 O2 3.0351(13) 2_645 ?
K1 O2 3.0351(13) 6_545 ?
K1 O2 3.0351(13) 4_755 ?
K1 O2 3.0351(13) 3_765 ?
K1 O2 3.0351(13) 5_665 ?
K1 O2 3.0351(13) . ?
K2 O1 2.9432(11) 2_645 ?
K2 O1 2.9432(11) 6_544 ?
K2 O1 2.9432(11) 4_754 ?
K2 O1 2.9432(11) 3_765 ?
K2 O1 2.9432(11) 5_664 ?
K2 O1 2.9432(11) . ?
K2 O3 2.9438(12) 2_645 ?
K2 O3 2.9438(12) 4_754 ?
K2 O3 2.9438(12) 6_544 ?
K2 O3 2.9438(12) 3_765 ?
K2 O3 2.9438(12) 5_664 ?
K2 O3 2.9438(12) . ?
Cl O4 1.4232(11) . ?
Cl O1 1.4301(10) . ?
Cl O2 1.4309(11) . ?
Cl O3 1.4417(10) . ?
N C1 1.4281(15) 3_665 ?
N C1 1.4281(15) 2_655 ?
N C1 1.4281(15) . ?
N1 C3 1.2816(16) . ?
N1 C2 1.4572(15) . ?
N2 C4 1.3206(15) . ?
N2 C6 1.3633(15) . ?
N3 C4 1.3422(16) . ?
N3 C5 1.353(2) . ?
N3 H3B 0.8600 . ?
C1 C2 1.5263(19) . ?
C1 H1A 0.9700 . ?
C1 H1B 0.9700 . ?
C2 H2A 0.9700 . ?
C2 H2B 0.9700 . ?
C3 C4 1.4299(18) . ?
C3 H3A 0.9300 . ?
C5 C6 1.3580(19) . ?
C5 H5A 0.9300 . ?
C6 H6A 0.9300 . ?

loop_
_geom_hbond_atom_site_label_D
_geom_hbond_atom_site_label_H
_geom_hbond_atom_site_label_A
_geom_hbond_distance_DH
_geom_hbond_distance_HA
_geom_hbond_distance_DA
_geom_hbond_angle_DHA
_geom_hbond_site_symmetry_A
N3 H3B O3 0.86 2.17 2.9229(16) 146.7 4_655
N3 H3B O1 0.86 2.48 3.0781(16) 127.1 6_445
N3 H3B O2 0.86 2.63 3.2016(18) 124.8 6_445

loop_
_geom_torsion_atom_site_label_1
_geom_torsion_atom_site_label_2
_geom_torsion_atom_site_label_3
_geom_torsion_atom_site_label_4
_geom_torsion
_geom_torsion_site_symmetry_1
_geom_torsion_site_symmetry_2
_geom_torsion_site_symmetry_3
_geom_torsion_site_symmetry_4
_geom_torsion_publ_flag
O1 K2 Cl O4 177.84(7) 2_645 . . . ?
O1 K2 Cl O4 -111.24(7) 6_544 . . . ?
O1 K2 Cl O4 95.18(9) 4_754 . . . ?
O1 K2 Cl O4 68.76(7) 3_765 . . . ?
O1 K2 Cl O4 -2.16(7) 5_664 . . . ?
O1 K2 Cl O4 -84.82(9) . . . . ?
O3 K2 Cl O4 -179.86(7) 2_645 . . . ?
O3 K2 Cl O4 -96.19(8) 4_754 . . . ?
O3 K2 Cl O4 -64.51(7) 6_544 . . . ?
O3 K2 Cl O4 115.49(7) 3_765 . . . ?
O3 K2 Cl O4 0.14(7) 5_664 . . . ?
O3 K2 Cl O4 83.81(8) . . . . ?
O1 K2 Cl O1 -97.34(3) 2_645 . . . ?
O1 K2 Cl O1 -26.42(5) 6_544 . . . ?
O1 K2 Cl O1 180.0 4_754 . . . ?
O1 K2 Cl O1 153.58(5) 3_765 . . . ?
O1 K2 Cl O1 82.66(3) 5_664 . . . ?
O3 K2 Cl O1 -95.05(6) 2_645 . . . ?
O3 K2 Cl O1 -11.37(8) 4_754 . . . ?
O3 K2 Cl O1 20.31(6) 6_544 . . . ?
O3 K2 Cl O1 -159.69(6) 3_765 . . . ?
O3 K2 Cl O1 84.95(6) 5_664 . . . ?
O3 K2 Cl O1 168.62(8) . . . . ?
O1 K2 Cl O2 -0.89(6) 2_645 . . . ?
O1 K2 Cl O2 70.04(6) 6_544 . . . ?
O1 K2 Cl O2 -83.54(8) 4_754 . . . ?
O1 K2 Cl O2 -109.96(6) 3_765 . . . ?
O1 K2 Cl O2 179.11(6) 5_664 . . . ?
O1 K2 Cl O2 96.46(8) . . . . ?
O3 K2 Cl O2 1.41(6) 2_645 . . . ?
O3 K2 Cl O2 85.08(8) 4_754 . . . ?
O3 K2 Cl O2 116.76(6) 6_544 . . . ?
O3 K2 Cl O2 -63.24(6) 3_765 . . . ?
O3 K2 Cl O2 -178.59(6) 5_664 . . . ?
O3 K2 Cl O2 -94.92(8) . . . . ?
O1 K2 Cl O3 94.03(6) 2_645 . . . ?
O1 K2 Cl O3 164.96(5) 6_544 . . . ?
O1 K2 Cl O3 11.37(8) 4_754 . . . ?
O1 K2 Cl O3 -15.04(5) 3_765 . . . ?
O1 K2 Cl O3 -85.97(6) 5_664 . . . ?
O1 K2 Cl O3 -168.62(8) . . . . ?
O3 K2 Cl O3 96.33(7) 2_645 . . . ?
O3 K2 Cl O3 180.0 4_754 . . . ?
O3 K2 Cl O3 -148.32(5) 6_544 . . . ?
O3 K2 Cl O3 31.68(5) 3_765 . . . ?
O3 K2 Cl O3 -83.67(7) 5_664 . . . ?
O1 K2 Cl K1 43.69(2) 2_645 . . . ?
O1 K2 Cl K1 114.61(2) 6_544 . . . ?
O1 K2 Cl K1 -38.97(5) 4_754 . . . ?
O1 K2 Cl K1 -65.39(2) 3_765 . . . ?
O1 K2 Cl K1 -136.31(2) 5_664 . . . ?
O1 K2 Cl K1 141.03(5) . . . . ?
O3 K2 Cl K1 45.98(2) 2_645 . . . ?
O3 K2 Cl K1 129.66(5) 4_754 . . . ?
O3 K2 Cl K1 161.336(19) 6_544 . . . ?
O3 K2 Cl K1 -18.665(19) 3_765 . . . ?
O3 K2 Cl K1 -134.02(2) 5_664 . . . ?
O3 K2 Cl K1 -50.35(5) . . . . ?
O3 K1 Cl O4 93.47(9) 4_755 . . . ?
O3 K1 Cl O4 174.20(7) 2_645 . . . ?
O3 K1 Cl O4 59.41(7) 6_545 . . . ?
O3 K1 Cl O4 -120.59(7) 3_765 . . . ?
O3 K1 Cl O4 -5.80(7) 5_665 . . . ?
O3 K1 Cl O4 -86.52(9) . . . . ?
O2 K1 Cl O4 -177.30(7) 2_645 . . . ?
O2 K1 Cl O4 105.40(7) 6_545 . . . ?
O2 K1 Cl O4 -89.11(9) 4_755 . . . ?
O2 K1 Cl O4 -74.60(7) 3_765 . . . ?
O2 K1 Cl O4 2.69(7) 5_665 . . . ?
O2 K1 Cl O4 90.89(9) . . . . ?
O3 K1 Cl O1 -90.14(8) 4_755 . . . ?
O3 K1 Cl O1 -9.42(6) 2_645 . . . ?
O3 K1 Cl O1 -124.21(6) 6_545 . . . ?
O3 K1 Cl O1 55.80(6) 3_765 . . . ?
O3 K1 Cl O1 170.58(6) 5_665 . . . ?
O3 K1 Cl O1 89.86(8) . . . . ?
O2 K1 Cl O1 -0.92(6) 2_645 . . . ?
O2 K1 Cl O1 -78.22(6) 6_545 . . . ?
O2 K1 Cl O1 87.28(8) 4_755 . . . ?
O2 K1 Cl O1 101.78(6) 3_765 . . . ?
O2 K1 Cl O1 179.08(6) 5_665 . . . ?
O2 K1 Cl O1 -92.72(8) . . . . ?
O3 K1 Cl O2 2.58(8) 4_755 . . . ?
O3 K1 Cl O2 83.30(6) 2_645 . . . ?
O3 K1 Cl O2 -31.48(6) 6_545 . . . ?
O3 K1 Cl O2 148.52(6) 3_765 . . . ?
O3 K1 Cl O2 -96.70(6) 5_665 . . . ?
O3 K1 Cl O2 -177.42(8) . . . . ?
O2 K1 Cl O2 91.80(4) 2_645 . . . ?
O2 K1 Cl O2 14.50(6) 6_545 . . . ?
O2 K1 Cl O2 180.0 4_755 . . . ?
O2 K1 Cl O2 -165.50(6) 3_765 . . . ?
O2 K1 Cl O2 -88.20(4) 5_665 . . . ?
O3 K1 Cl O3 180.0 4_755 . . . ?
O3 K1 Cl O3 -99.28(8) 2_645 . . . ?
O3 K1 Cl O3 145.93(5) 6_545 . . . ?
O3 K1 Cl O3 -34.07(5) 3_765 . . . ?
O3 K1 Cl O3 80.72(8) 5_665 . . . ?
O2 K1 Cl O3 -90.78(6) 2_645 . . . ?
O2 K1 Cl O3 -168.08(6) 6_545 . . . ?
O2 K1 Cl O3 -2.59(8) 4_755 . . . ?
O2 K1 Cl O3 11.92(6) 3_765 . . . ?
O2 K1 Cl O3 89.22(6) 5_665 . . . ?
O2 K1 Cl O3 177.42(8) . . . . ?
O3 K1 Cl K2 -127.24(5) 4_755 . . . ?
O3 K1 Cl K2 -46.52(2) 2_645 . . . ?
O3 K1 Cl K2 -161.306(19) 6_545 . . . ?
O3 K1 Cl K2 18.695(19) 3_765 . . . ?
O3 K1 Cl K2 133.48(2) 5_665 . . . ?
O3 K1 Cl K2 52.76(5) . . . . ?
O2 K1 Cl K2 -38.02(3) 2_645 . . . ?
O2 K1 Cl K2 -115.32(2) 6_545 . . . ?
O2 K1 Cl K2 50.18(6) 4_755 . . . ?
O2 K1 Cl K2 64.68(2) 3_765 . . . ?
O2 K1 Cl K2 141.98(3) 5_665 . . . ?
O2 K1 Cl K2 -129.82(6) . . . . ?
O4 Cl O1 K2 130.21(6) . . . . ?
O2 Cl O1 K2 -107.76(6) . . . . ?
O3 Cl O1 K2 9.80(6) . . . . ?
K1 Cl O1 K2 -46.74(5) . . . . ?
O1 K2 O1 Cl 90.38(4) 2_645 . . . ?
O1 K2 O1 Cl 151.98(6) 6_544 . . . ?
O1 K2 O1 Cl -31(37) 4_754 . . . ?
O1 K2 O1 Cl -28.02(6) 3_765 . . . ?
O1 K2 O1 Cl -89.62(4) 5_664 . . . ?
O3 K2 O1 Cl 73.07(5) 2_645 . . . ?
O3 K2 O1 Cl 173.78(4) 4_754 . . . ?
O3 K2 O1 Cl -158.73(6) 6_544 . . . ?
O3 K2 O1 Cl 21.27(6) 3_765 . . . ?
O3 K2 O1 Cl -106.93(5) 5_664 . . . ?
O3 K2 O1 Cl -6.23(4) . . . . ?
O4 Cl O2 K1 -122.31(6) . . . . ?
O1 Cl O2 K1 115.87(6) . . . . ?
O3 Cl O2 K1 -2.15(7) . . . . ?
K2 Cl O2 K1 56.71(5) . . . . ?
O3 K1 O2 Cl -178.61(4) 4_755 . . . ?
O3 K1 O2 Cl -83.12(6) 2_645 . . . ?
O3 K1 O2 Cl 147.64(6) 6_545 . . . ?
O3 K1 O2 Cl -32.36(6) 3_765 . . . ?
O3 K1 O2 Cl 96.88(6) 5_665 . . . ?
O3 K1 O2 Cl 1.40(4) . . . . ?
O2 K1 O2 Cl -94.21(4) 2_645 . . . ?
O2 K1 O2 Cl -165.18(6) 6_545 . . . ?
O2 K1 O2 Cl -117(3) 4_755 . . . ?
O2 K1 O2 Cl 14.83(6) 3_765 . . . ?
O2 K1 O2 Cl 85.79(4) 5_665 . . . ?
O4 Cl O3 K2 -130.63(6) . . . . ?
O1 Cl O3 K2 -9.78(6) . . . . ?
O2 Cl O3 K2 108.56(6) . . . . ?
K1 Cl O3 K2 106.31(5) . . . . ?
O4 Cl O3 K1 123.06(6) . . . . ?
O1 Cl O3 K1 -116.09(6) . . . . ?
O2 Cl O3 K1 2.25(7) . . . . ?
K2 Cl O3 K1 -106.31(5) . . . . ?
O1 K2 O3 Cl -93.48(5) 2_645 . . . ?
O1 K2 O3 Cl -16.60(6) 6_544 . . . ?
O1 K2 O3 Cl -173.83(4) 4_754 . . . ?
O1 K2 O3 Cl 163.40(6) 3_765 . . . ?
O1 K2 O3 Cl 86.52(5) 5_664 . . . ?
O1 K2 O3 Cl 6.17(4) . . . . ?
O3 K2 O3 Cl -71.87(6) 2_645 . . . ?
O3 K2 O3 Cl 114.33(9) 4_754 . . . ?
O3 K2 O3 Cl 35.04(5) 6_544 . . . ?
O3 K2 O3 Cl -144.96(5) 3_765 . . . ?
O3 K2 O3 Cl 108.13(6) 5_664 . . . ?
O1 K2 O3 K1 14.93(4) 2_645 . . . ?
O1 K2 O3 K1 91.82(3) 6_544 . . . ?
O1 K2 O3 K1 -65.42(4) 4_754 . . . ?
O1 K2 O3 K1 -88.18(3) 3_765 . . . ?
O1 K2 O3 K1 -165.07(4) 5_664 . . . ?
O1 K2 O3 K1 114.58(4) . . . . ?
O3 K2 O3 K1 36.549(9) 2_645 . . . ?
O3 K2 O3 K1 -137.26(5) 4_754 . . . ?
O3 K2 O3 K1 143.451(9) 6_544 . . . ?
O3 K2 O3 K1 -36.550(9) 3_765 . . . ?
O3 K2 O3 K1 -143.451(9) 5_664 . . . ?
O3 K1 O3 Cl -113(4) 4_755 . . . ?
O3 K1 O3 Cl 69.24(7) 2_645 . . . ?
O3 K1 O3 Cl -37.68(5) 6_545 . . . ?
O3 K1 O3 Cl 142.32(5) 3_765 . . . ?
O3 K1 O3 Cl -110.76(7) 5_665 . . . ?
O2 K1 O3 Cl 95.09(6) 2_645 . . . ?
O2 K1 O3 Cl 13.69(7) 6_545 . . . ?
O2 K1 O3 Cl 178.59(4) 4_755 . . . ?
O2 K1 O3 Cl -166.31(7) 3_765 . . . ?
O2 K1 O3 Cl -84.91(6) 5_665 . . . ?
O2 K1 O3 Cl -1.41(4) . . . . ?
O3 K1 O3 K2 141(4) 4_755 . . . ?
O3 K1 O3 K2 -36.541(9) 2_645 . . . ?
O3 K1 O3 K2 -143.459(9) 6_545 . . . ?
O3 K1 O3 K2 36.542(9) 3_765 . . . ?
O3 K1 O3 K2 143.459(9) 5_665 . . . ?
O2 K1 O3 K2 -10.69(4) 2_645 . . . ?
O2 K1 O3 K2 -92.09(3) 6_545 . . . ?
O2 K1 O3 K2 72.81(5) 4_755 . . . ?
O2 K1 O3 K2 87.91(3) 3_765 . . . ?
O2 K1 O3 K2 169.31(4) 5_665 . . . ?
O2 K1 O3 K2 -107.18(5) . . . . ?
N2 Fe N1 C3 14.2(4) 2_655 . . . ?
N2 Fe N1 C3 5.66(9) . . . . ?
N2 Fe N1 C3 -86.50(10) 3_665 . . . ?
N1 Fe N1 C3 93.69(11) 2_655 . . . ?
N1 Fe N1 C3 -167.40(9) 3_665 . . . ?
N2 Fe N1 C2 -172.4(3) 2_655 . . . ?
N2 Fe N1 C2 179.13(10) . . . . ?
N2 Fe N1 C2 86.97(10) 3_665 . . . ?
N1 Fe N1 C2 -92.84(8) 2_655 . . . ?
N1 Fe N1 C2 6.08(10) 3_665 . . . ?
N2 Fe N2 C4 176.35(8) 2_655 . . . ?
N2 Fe N2 C4 84.26(10) 3_665 . . . ?
N1 Fe N2 C4 -4.68(8) . . . . ?
N1 Fe N2 C4 -102.60(9) 2_655 . . . ?
N1 Fe N2 C4 75.9(3) 3_665 . . . ?
N2 Fe N2 C6 1.77(13) 2_655 . . . ?
N2 Fe N2 C6 -90.32(11) 3_665 . . . ?
N1 Fe N2 C6 -179.26(13) . . . . ?
N1 Fe N2 C6 82.82(13) 2_655 . . . ?
N1 Fe N2 C6 -98.7(3) 3_665 . . . ?
C1 N C1 C2 -73.5(2) 3_665 . . . ?
C1 N C1 C2 114.40(18) 2_655 . . . ?
C3 N1 C2 C1 -108.15(14) . . . . ?
Fe N1 C2 C1 78.55(13) . . . . ?
N C1 C2 N1 -54.78(16) . . . . ?
C2 N1 C3 C4 -179.27(11) . . . . ?
Fe N1 C3 C4 -5.30(14) . . . . ?
C6 N2 C4 N3 0.39(14) . . . . ?
Fe N2 C4 N3 -176.02(8) . . . . ?
C6 N2 C4 C3 179.76(11) . . . . ?
Fe N2 C4 C3 3.34(14) . . . . ?
C5 N3 C4 N2 -0.31(16) . . . . ?
C5 N3 C4 C3 -179.54(14) . . . . ?
N1 C3 C4 N2 1.28(17) . . . . ?
N1 C3 C4 N3 -179.53(13) . . . . ?
C4 N3 C5 C6 0.10(16) . . . . ?
N3 C5 C6 N2 0.14(16) . . . . ?
C4 N2 C6 C5 -0.33(14) . . . . ?
Fe N2 C6 C5 174.46(10) . . . . ?
